data_7043617
loop_
_publ_author_name
'Gu, Jinzhong'
'Liang, Xiaoxiao'
'Cai, Yan'
'Wu, Jiang'
'Shi, Zi-Fa'
'Kirillov, Alexander M.'

_publ_section_title
;
 Hydrothermal assembly, structures, topologies, luminescence, and
 magnetism of a novel series of coordination polymers driven by a
 trifunctional nicotinic acid building block
;
_journal_name_full 'Dalton Trans.'
_journal_paper_doi 10.1039/C7DT01742A
_journal_year 2017
_chemical_formula_sum 'C46 H36 N6 Ni2 O13'
_chemical_formula_weight 998.23
_space_group_crystal_system monoclinic
_space_group_IT_number 15
_space_group_name_Hall '-C 2yc'
_space_group_name_H-M_alt 'C 1 2/c 1'
_symmetry_space_group_name_Hall '-C 2yc'
_symmetry_space_group_name_H-M 'C 1 2/c 1'
_atom_sites_solution_hydrogens mixed
_audit_creation_method SHELXL-2014/7
_audit_update_record
;
2017-03-08 deposited with the CCDC.
2017-07-14 downloaded from the CCDC.
;
_cell_angle_alpha 90
_cell_angle_beta 104.766(3)
_cell_angle_gamma 90
_cell_formula_units_Z 4
_cell_length_a 27.1392(7)
_cell_length_b 8.22629(18)
_cell_length_c 19.7634(5)
_cell_measurement_reflns_used 7683
_cell_measurement_temperature 293(2)
_cell_measurement_theta_max 25.049
_cell_measurement_theta_min 3.285
_cell_volume 4266.56(19)
_computing_cell_refinement 'Bruker SAINT'
_computing_data_collection 'Bruker APEX2'
_computing_data_reduction 'Bruker SAINT'
_computing_molecular_graphics 'Bruker SHELXTL'
_computing_publication_material 'Bruker SHELXTL'
_computing_structure_refinement 'SHELXL-2014/7 (Sheldrick, 2014)'
_computing_structure_solution 'SHELXL-2014/7 (Sheldrick, 2014)'
_diffrn_ambient_temperature 293(2)
_diffrn_measured_fraction_theta_full 0.998
_diffrn_measured_fraction_theta_max 0.998
_diffrn_measurement_device_type 'Bruker APE-II CCD'
_diffrn_measurement_method '\f and \w scans'
_diffrn_radiation_type MoK\a
_diffrn_radiation_wavelength 0.71073
_diffrn_reflns_av_R_equivalents 0.0232
_diffrn_reflns_av_unetI/netI 0.0367
_diffrn_reflns_Laue_measured_fraction_full 0.998
_diffrn_reflns_Laue_measured_fraction_max 0.998
_diffrn_reflns_limit_h_max 32
_diffrn_reflns_limit_h_min -32
_diffrn_reflns_limit_k_max 9
_diffrn_reflns_limit_k_min -9
_diffrn_reflns_limit_l_max 12
_diffrn_reflns_limit_l_min -23
_diffrn_reflns_number 7683
_diffrn_reflns_point_group_measured_fraction_full 0.998
_diffrn_reflns_point_group_measured_fraction_max 0.998
_diffrn_reflns_theta_full 25.049
_diffrn_reflns_theta_max 25.049
_diffrn_reflns_theta_min 3.285
_diffrn_source 'fine-focus sealed tube'
_exptl_absorpt_coefficient_mu 0.959
_exptl_absorpt_correction_type multi-scan
_exptl_crystal_colour green
_exptl_crystal_density_diffrn 1.554
_exptl_crystal_description block
_exptl_crystal_F_000 2056
_exptl_crystal_size_max 0.250
_exptl_crystal_size_mid 0.230
_exptl_crystal_size_min 0.210
_exptl_transmission_factor_max 0.818
_exptl_transmission_factor_min 0.787
_refine_diff_density_max 0.671
_refine_diff_density_min -0.821
_refine_diff_density_rms 0.057
_refine_ls_extinction_method none
_refine_ls_goodness_of_fit_ref 1.075
_refine_ls_hydrogen_treatment constr
_refine_ls_matrix_type full
_refine_ls_number_parameters 303
_refine_ls_number_reflns 3778
_refine_ls_number_restraints 0
_refine_ls_restrained_S_all 1.075
_refine_ls_R_factor_all 0.0444
_refine_ls_R_factor_gt 0.0359
_refine_ls_shift/su_max 0.001
_refine_ls_shift/su_mean 0.000
_refine_ls_structure_factor_coef Fsqd
_refine_ls_weighting_details 'w=1/[\s^2^(Fo^2^)+(0.0217P)^2^+7.6585P] where P=(Fo^2^+2Fc^2^)/3'
_refine_ls_weighting_scheme calc
_refine_ls_wR_factor_gt 0.0758
_refine_ls_wR_factor_ref 0.0808
_reflns_Friedel_coverage 0.000
_reflns_number_gt 3217
_reflns_number_total 3778
_reflns_threshold_expression 'I > 2\s(I)'
_cod_data_source_file c7dt01742a2.cif
_cod_data_source_block 291-3Ni
_cod_database_code 7043617
_shelx_shelxl_version_number 2014/7
_shelx_space_group_comment
;
The symmetry employed for this shelxl refinement is uniquely defined
by the following loop, which should always be used as a source of
symmetry information in preference to the above space-group names.
They are only intended as comments.
;
_shelx_estimated_absorpt_t_min 0.795
_shelx_estimated_absorpt_t_max 0.824

loop_
_space_group_symop_operation_xyz
'x, y, z'
'-x, y, -z+1/2'
'x+1/2, y+1/2, z'
'-x+1/2, y+1/2, -z+1/2'
'-x, -y, -z'
'x, -y, z-1/2'
'-x+1/2, -y+1/2, -z'
'x+1/2, -y+1/2, z-1/2'

loop_
_atom_site_label
_atom_site_type_symbol
_atom_site_fract_x
_atom_site_fract_y
_atom_site_fract_z
_atom_site_U_iso_or_equiv
_atom_site_adp_type
_atom_site_occupancy
_atom_site_site_symmetry_order
_atom_site_calc_flag
_atom_site_refinement_flags_posn
_atom_site_refinement_flags_adp
_atom_site_refinement_flags_occupancy
Ni1 Ni 0.36952(2) 1.14929(4) 0.51393(2) 0.02334(11) Uani 1 1 d . . .
N1 N 0.30335(8) 1.0069(2) 0.47855(10) 0.0237(5) Uani 1 1 d . . .
N2 N 0.41581(8) 0.9535(3) 0.55202(11) 0.0292(5) Uani 1 1 d . . .
N3 N 0.39612(8) 1.0886(3) 0.42812(11) 0.0277(5) Uani 1 1 d . . .
O1 O 0.17388(6) 1.1553(2) 0.53288(9) 0.0282(4) Uani 1 1 d . . .
O2 O 0.13190(7) 0.9316(2) 0.48756(11) 0.0412(5) Uani 1 1 d . . .
O3 O 0.25147(7) 0.6767(2) 0.35829(9) 0.0338(5) Uani 1 1 d . . .
O4 O 0.41419(8) 0.6886(3) 0.17585(11) 0.0559(7) Uani 1 1 d . . .
O5 O 0.34785(7) 0.8080(2) 0.10425(9) 0.0333(5) Uani 1 1 d . . .
O6 O 0.43277(6) 1.3116(2) 0.54931(9) 0.0317(4) Uani 1 1 d . . .
H1W H 0.4127 1.3918 0.5377 0.038 Uiso 1 1 d R U .
H2W H 0.4374 1.3324 0.5937 0.038 Uiso 1 1 d R U .
O7 O 0.5000 0.4689(6) 0.7500 0.210(4) Uani 1 2 d S T P
H3W H 0.5267 0.4207 0.7731 0.252 Uiso 0.5 1 d R U P
H4W H 0.4733 0.4207 0.7269 0.252 Uiso 0.5 1 d R U P
C1 C 0.16989(10) 1.0206(3) 0.50048(13) 0.0258(6) Uani 1 1 d . . .
C2 C 0.21550(9) 0.9681(3) 0.47527(12) 0.0216(5) Uani 1 1 d . . .
C3 C 0.26180(9) 1.0459(3) 0.49961(13) 0.0233(6) Uani 1 1 d . . .
H3 H 0.2641 1.1292 0.5321 0.028 Uiso 1 1 calc R U .
C4 C 0.29942(10) 0.8871(3) 0.43137(13) 0.0265(6) Uani 1 1 d . . .
H4 H 0.3281 0.8584 0.4164 0.032 Uiso 1 1 calc R U .
C5 C 0.25439(10) 0.8051(3) 0.40441(13) 0.0247(6) Uani 1 1 d . . .
C6 C 0.21171(10) 0.8451(3) 0.42621(12) 0.0242(6) Uani 1 1 d . . .
H6 H 0.1810 0.7909 0.4085 0.029 Uiso 1 1 calc R U .
C7 C 0.28150(11) 0.6907(3) 0.31016(13) 0.0282(6) Uani 1 1 d . . .
C8 C 0.32710(11) 0.6107(3) 0.32153(14) 0.0349(7) Uani 1 1 d . . .
H8 H 0.3389 0.5482 0.3616 0.042 Uiso 1 1 calc R U .
C9 C 0.35542(11) 0.6243(3) 0.27236(14) 0.0342(7) Uani 1 1 d . . .
H9 H 0.3866 0.5711 0.2798 0.041 Uiso 1 1 calc R U .
C10 C 0.33784(10) 0.7158(3) 0.21244(13) 0.0283(6) Uani 1 1 d . . .
C11 C 0.36919(10) 0.7368(3) 0.16021(13) 0.0300(6) Uani 1 1 d . . .
C12 C 0.29125(11) 0.7934(4) 0.20202(15) 0.0422(8) Uani 1 1 d . . .
H12 H 0.2788 0.8544 0.1617 0.051 Uiso 1 1 calc R U .
C13 C 0.26301(12) 0.7809(4) 0.25106(16) 0.0435(8) Uani 1 1 d . . .
H13 H 0.2318 0.8334 0.2439 0.052 Uiso 1 1 calc R U .
C14 C 0.42314(11) 0.8894(4) 0.61603(15) 0.0392(7) Uani 1 1 d . . .
H14 H 0.4053 0.9328 0.6462 0.047 Uiso 1 1 calc R U .
C15 C 0.45602(12) 0.7618(4) 0.63928(18) 0.0494(8) Uani 1 1 d . . .
H15 H 0.4601 0.7196 0.6840 0.059 Uiso 1 1 calc R U .
C16 C 0.48248(12) 0.6989(4) 0.59497(19) 0.0489(9) Uani 1 1 d . . .
H16 H 0.5052 0.6136 0.6096 0.059 Uiso 1 1 calc R U .
C17 C 0.47542(11) 0.7624(3) 0.52866(17) 0.0404(7) Uani 1 1 d . . .
H17 H 0.4932 0.7207 0.4981 0.049 Uiso 1 1 calc R U .
C18 C 0.44127(10) 0.8894(3) 0.50825(15) 0.0302(6) Uani 1 1 d . . .
C19 C 0.42902(10) 0.9636(3) 0.43736(14) 0.0299(6) Uani 1 1 d . . .
C20 C 0.44840(12) 0.9070(4) 0.38297(17) 0.0429(8) Uani 1 1 d . . .
H20 H 0.4715 0.8214 0.3901 0.051 Uiso 1 1 calc R U .
C21 C 0.43272(13) 0.9800(5) 0.31863(17) 0.0544(9) Uani 1 1 d . . .
H21 H 0.4451 0.9436 0.2815 0.065 Uiso 1 1 calc R U .
C22 C 0.39897(14) 1.1062(5) 0.30920(16) 0.0539(9) Uani 1 1 d . . .
H22 H 0.3880 1.1563 0.2658 0.065 Uiso 1 1 calc R U .
C23 C 0.38139(11) 1.1580(4) 0.36519(15) 0.0391(7) Uani 1 1 d . . .
H23 H 0.3585 1.2442 0.3588 0.047 Uiso 1 1 calc R U .

loop_
_atom_site_aniso_label
_atom_site_aniso_U_11
_atom_site_aniso_U_22
_atom_site_aniso_U_33
_atom_site_aniso_U_23
_atom_site_aniso_U_13
_atom_site_aniso_U_12
Ni1 0.01952(18) 0.02817(19) 0.02423(18) -0.00442(14) 0.00910(13) 0.00029(14)
N1 0.0232(11) 0.0250(11) 0.0248(11) -0.0037(9) 0.0097(9) -0.0006(9)
N2 0.0250(12) 0.0305(12) 0.0325(13) -0.0019(10) 0.0081(10) -0.0012(10)
N3 0.0239(12) 0.0322(12) 0.0291(12) -0.0048(10) 0.0104(10) -0.0023(10)
O1 0.0255(10) 0.0289(10) 0.0302(10) -0.0047(8) 0.0071(8) 0.0031(8)
O2 0.0272(11) 0.0351(11) 0.0662(14) -0.0113(10) 0.0208(10) -0.0064(9)
O3 0.0464(12) 0.0308(10) 0.0326(11) -0.0131(8) 0.0252(9) -0.0134(9)
O4 0.0333(12) 0.1038(19) 0.0331(12) 0.0227(12) 0.0132(10) 0.0273(13)
O5 0.0291(10) 0.0460(11) 0.0273(10) 0.0114(9) 0.0119(8) 0.0052(9)
O6 0.0230(10) 0.0388(11) 0.0349(11) -0.0092(9) 0.0102(8) -0.0013(9)
O7 0.153(5) 0.071(3) 0.286(8) 0.000 -0.163(5) 0.000
C1 0.0237(14) 0.0293(14) 0.0252(14) 0.0002(11) 0.0077(11) 0.0018(12)
C2 0.0231(13) 0.0220(13) 0.0207(13) 0.0032(10) 0.0073(10) 0.0021(11)
C3 0.0240(14) 0.0251(13) 0.0219(13) -0.0022(10) 0.0078(11) 0.0023(11)
C4 0.0286(14) 0.0266(13) 0.0279(14) -0.0022(11) 0.0137(12) 0.0006(12)
C5 0.0329(15) 0.0225(13) 0.0212(13) -0.0017(10) 0.0116(11) -0.0018(11)
C6 0.0243(13) 0.0259(13) 0.0220(13) 0.0013(11) 0.0054(11) -0.0046(11)
C7 0.0387(16) 0.0260(14) 0.0251(14) -0.0071(11) 0.0173(12) -0.0064(12)
C8 0.0472(18) 0.0346(15) 0.0251(14) 0.0060(12) 0.0130(13) 0.0057(14)
C9 0.0360(16) 0.0406(16) 0.0285(15) 0.0060(13) 0.0126(12) 0.0110(14)
C10 0.0318(15) 0.0325(14) 0.0220(13) -0.0005(11) 0.0093(11) 0.0022(12)
C11 0.0282(15) 0.0373(15) 0.0246(14) 0.0028(12) 0.0068(12) 0.0017(13)
C12 0.0432(18) 0.0547(19) 0.0331(16) 0.0180(14) 0.0180(14) 0.0194(16)
C13 0.0383(18) 0.0555(19) 0.0417(18) 0.0097(15) 0.0197(15) 0.0172(16)
C14 0.0366(17) 0.0430(17) 0.0376(17) 0.0023(14) 0.0086(14) -0.0014(14)
C15 0.046(2) 0.0450(19) 0.050(2) 0.0097(16) -0.0004(16) 0.0000(16)
C16 0.0315(17) 0.0331(16) 0.074(2) 0.0051(17) -0.0009(17) 0.0054(14)
C17 0.0258(15) 0.0330(16) 0.063(2) -0.0064(15) 0.0122(14) 0.0019(13)
C18 0.0197(13) 0.0289(14) 0.0434(17) -0.0059(12) 0.0104(12) -0.0031(12)
C19 0.0221(14) 0.0310(14) 0.0406(16) -0.0103(12) 0.0152(12) -0.0063(12)
C20 0.0384(18) 0.0441(17) 0.052(2) -0.0159(15) 0.0224(15) -0.0002(15)
C21 0.059(2) 0.071(2) 0.043(2) -0.0224(18) 0.0310(17) -0.005(2)
C22 0.064(2) 0.072(2) 0.0298(17) -0.0050(16) 0.0196(16) -0.002(2)
C23 0.0400(17) 0.0453(17) 0.0337(16) -0.0014(14) 0.0128(13) 0.0025(15)

loop_
_atom_type_symbol
_atom_type_description
_atom_type_scat_dispersion_real
_atom_type_scat_dispersion_imag
_atom_type_scat_source
C C 0.0033 0.0016 'International Tables Vol C Tables 4.2.6.8 and 6.1.1.4'
H H 0.0000 0.0000 'International Tables Vol C Tables 4.2.6.8 and 6.1.1.4'
N N 0.0061 0.0033 'International Tables Vol C Tables 4.2.6.8 and 6.1.1.4'
O O 0.0106 0.0060 'International Tables Vol C Tables 4.2.6.8 and 6.1.1.4'
Ni Ni 0.3393 1.1124 'International Tables Vol C Tables 4.2.6.8 and 6.1.1.4'

loop_
_geom_angle_atom_site_label_1
_geom_angle_atom_site_label_2
_geom_angle_atom_site_label_3
_geom_angle
_geom_angle_site_symmetry_1
_geom_angle_site_symmetry_3
O5 Ni1 N2 95.71(8) 6_576 .
O5 Ni1 O1 89.95(7) 6_576 7_576
N2 Ni1 O1 174.26(8) . 7_576
O5 Ni1 N3 174.35(8) 6_576 .
N2 Ni1 N3 78.66(9) . .
O1 Ni1 N3 95.68(8) 7_576 .
O5 Ni1 N1 88.56(7) 6_576 .
N2 Ni1 N1 94.32(8) . .
O1 Ni1 N1 86.75(7) 7_576 .
N3 Ni1 N1 92.29(8) . .
O5 Ni1 O6 89.59(7) 6_576 .
N2 Ni1 O6 90.27(8) . .
O1 Ni1 O6 88.82(7) 7_576 .
N3 Ni1 O6 89.99(8) . .
N1 Ni1 O6 175.20(7) . .
C3 N1 C4 117.9(2) . .
C3 N1 Ni1 118.57(16) . .
C4 N1 Ni1 123.26(17) . .
C14 N2 C18 118.5(2) . .
C14 N2 Ni1 125.64(19) . .
C18 N2 Ni1 115.86(18) . .
C23 N3 C19 119.0(2) . .
C23 N3 Ni1 125.28(19) . .
C19 N3 Ni1 115.61(18) . .
C1 O1 Ni1 119.15(16) . 7_576
C5 O3 C7 115.92(19) . .
C11 O5 Ni1 132.69(18) . 6_575
Ni1 O6 H1W 89.4 . .
Ni1 O6 H2W 110.4 . .
H1W O6 H2W 92.1 . .
H3W O7 H4W 124.4 . .
O2 C1 O1 125.4(2) . .
O2 C1 C2 118.2(2) . .
O1 C1 C2 116.3(2) . .
C3 C2 C6 118.7(2) . .
C3 C2 C1 120.1(2) . .
C6 C2 C1 121.2(2) . .
N1 C3 C2 123.0(2) . .
N1 C3 H3 118.5 . .
C2 C3 H3 118.5 . .
N1 C4 C5 122.2(2) . .
N1 C4 H4 118.9 . .
C5 C4 H4 118.9 . .
C6 C5 C4 119.8(2) . .
C6 C5 O3 118.5(2) . .
C4 C5 O3 121.6(2) . .
C5 C6 C2 118.4(2) . .
C5 C6 H6 120.8 . .
C2 C6 H6 120.8 . .
C13 C7 C8 121.4(3) . .
C13 C7 O3 118.2(3) . .
C8 C7 O3 120.3(2) . .
C7 C8 C9 119.0(2) . .
C7 C8 H8 120.5 . .
C9 C8 H8 120.5 . .
C10 C9 C8 120.8(3) . .
C10 C9 H9 119.6 . .
C8 C9 H9 119.6 . .
C9 C10 C12 118.8(2) . .
C9 C10 C11 121.2(2) . .
C12 C10 C11 120.0(2) . .
O4 C11 O5 124.8(2) . .
O4 C11 C10 118.9(2) . .
O5 C11 C10 116.3(2) . .
C10 C12 C13 120.6(3) . .
C10 C12 H12 119.7 . .
C13 C12 H12 119.7 . .
C7 C13 C12 119.4(3) . .
C7 C13 H13 120.3 . .
C12 C13 H13 120.3 . .
N2 C14 C15 122.9(3) . .
N2 C14 H14 118.6 . .
C15 C14 H14 118.6 . .
C16 C15 C14 118.4(3) . .
C16 C15 H15 120.8 . .
C14 C15 H15 120.8 . .
C15 C16 C17 119.8(3) . .
C15 C16 H16 120.1 . .
C17 C16 H16 120.1 . .
C16 C17 C18 118.9(3) . .
C16 C17 H17 120.6 . .
C18 C17 H17 120.6 . .
N2 C18 C17 121.5(3) . .
N2 C18 C19 114.6(2) . .
C17 C18 C19 123.8(3) . .
N3 C19 C20 121.3(3) . .
N3 C19 C18 115.1(2) . .
C20 C19 C18 123.6(3) . .
C21 C20 C19 118.7(3) . .
C21 C20 H20 120.6 . .
C19 C20 H20 120.6 . .
C22 C21 C20 119.9(3) . .
C22 C21 H21 120.1 . .
C20 C21 H21 120.1 . .
C21 C22 C23 118.9(3) . .
C21 C22 H22 120.6 . .
C23 C22 H22 120.6 . .
N3 C23 C22 122.2(3) . .
N3 C23 H23 118.9 . .
C22 C23 H23 118.9 . .

loop_
_geom_bond_atom_site_label_1
_geom_bond_atom_site_label_2
_geom_bond_distance
_geom_bond_site_symmetry_2
Ni1 O5 2.0471(17) 6_576
Ni1 N2 2.063(2) .
Ni1 O1 2.0665(17) 7_576
Ni1 N3 2.067(2) .
Ni1 N1 2.108(2) .
Ni1 O6 2.1462(17) .
N1 C3 1.337(3) .
N1 C4 1.343(3) .
N2 C14 1.338(3) .
N2 C18 1.345(3) .
N3 C23 1.334(3) .
N3 C19 1.343(3) .
O1 C1 1.271(3) .
O1 Ni1 2.0665(17) 7_576
O2 C1 1.237(3) .
O3 C5 1.384(3) .
O3 C7 1.406(3) .
O4 C11 1.246(3) .
O5 C11 1.255(3) .
O5 Ni1 2.0471(17) 6_575
O6 H1W 0.8498 .
O6 H2W 0.8716 .
O7 H3W 0.8500 .
O7 H4W 0.8500 .
C1 C2 1.510(3) .
C2 C3 1.383(3) .
C2 C6 1.387(3) .
C3 H3 0.9300 .
C4 C5 1.379(4) .
C4 H4 0.9300 .
C5 C6 1.375(3) .
C6 H6 0.9300 .
C7 C13 1.366(4) .
C7 C8 1.369(4) .
C8 C9 1.389(4) .
C8 H8 0.9300 .
C9 C10 1.382(4) .
C9 H9 0.9300 .
C10 C12 1.384(4) .
C10 C11 1.506(4) .
C12 C13 1.384(4) .
C12 H12 0.9300 .
C13 H13 0.9300 .
C14 C15 1.378(4) .
C14 H14 0.9300 .
C15 C16 1.368(5) .
C15 H15 0.9300 .
C16 C17 1.378(4) .
C16 H16 0.9300 .
C17 C18 1.387(4) .
C17 H17 0.9300 .
C18 C19 1.486(4) .
C19 C20 1.392(4) .
C20 C21 1.372(5) .
C20 H20 0.9300 .
C21 C22 1.365(5) .
C21 H21 0.9300 .
C22 C23 1.380(4) .
C22 H22 0.9300 .
C23 H23 0.9300 .

loop_
_geom_hbond_atom_site_label_D
_geom_hbond_atom_site_label_H
_geom_hbond_atom_site_label_A
_geom_hbond_distance_DH
_geom_hbond_distance_HA
_geom_hbond_distance_DA
_geom_hbond_angle_DHA
_geom_hbond_site_symmetry_A
O6 H1W O2 0.85 1.87 2.725(3) 179.7 7_576
O6 H2W O4 0.87 1.89 2.674(3) 148.3 6_576
O7 H3W O4 0.85 1.89 2.740(3) 179.4 5_666
O7 H4W O4 0.85 1.89 2.740(3) 179.4 6_566

loop_
_geom_torsion_atom_site_label_1
_geom_torsion_atom_site_label_2
_geom_torsion_atom_site_label_3
_geom_torsion_atom_site_label_4
_geom_torsion
_geom_torsion_site_symmetry_1
Ni1 O1 C1 O2 -68.2(3) 7_576
Ni1 O1 C1 C2 111.0(2) 7_576
O2 C1 C2 C3 -167.6(2) .
O1 C1 C2 C3 13.2(3) .
O2 C1 C2 C6 14.3(4) .
O1 C1 C2 C6 -165.0(2) .
C4 N1 C3 C2 0.3(4) .
Ni1 N1 C3 C2 174.99(18) .
C6 C2 C3 N1 -0.7(4) .
C1 C2 C3 N1 -178.9(2) .
C3 N1 C4 C5 0.2(4) .
Ni1 N1 C4 C5 -174.18(18) .
N1 C4 C5 C6 -0.3(4) .
N1 C4 C5 O3 -176.9(2) .
C7 O3 C5 C6 147.1(2) .
C7 O3 C5 C4 -36.3(3) .
C4 C5 C6 C2 -0.1(4) .
O3 C5 C6 C2 176.6(2) .
C3 C2 C6 C5 0.6(3) .
C1 C2 C6 C5 178.8(2) .
C5 O3 C7 C13 -81.9(3) .
C5 O3 C7 C8 100.4(3) .
C13 C7 C8 C9 1.2(4) .
O3 C7 C8 C9 178.7(2) .
C7 C8 C9 C10 -0.6(4) .
C8 C9 C10 C12 -0.3(4) .
C8 C9 C10 C11 177.5(3) .
Ni1 O5 C11 O4 8.7(5) 6_575
Ni1 O5 C11 C10 -173.82(17) 6_575
C9 C10 C11 O4 -9.4(4) .
C12 C10 C11 O4 168.4(3) .
C9 C10 C11 O5 173.0(3) .
C12 C10 C11 O5 -9.2(4) .
C9 C10 C12 C13 0.7(5) .
C11 C10 C12 C13 -177.2(3) .
C8 C7 C13 C12 -0.8(5) .
O3 C7 C13 C12 -178.4(3) .
C10 C12 C13 C7 -0.1(5) .
C18 N2 C14 C15 0.7(4) .
Ni1 N2 C14 C15 -177.6(2) .
N2 C14 C15 C16 0.4(5) .
C14 C15 C16 C17 -0.7(5) .
C15 C16 C17 C18 -0.1(4) .
C14 N2 C18 C17 -1.6(4) .
Ni1 N2 C18 C17 177.0(2) .
C14 N2 C18 C19 177.5(2) .
Ni1 N2 C18 C19 -4.0(3) .
C16 C17 C18 N2 1.3(4) .
C16 C17 C18 C19 -177.7(3) .
C23 N3 C19 C20 0.9(4) .
Ni1 N3 C19 C20 177.7(2) .
C23 N3 C19 C18 -177.2(2) .
Ni1 N3 C19 C18 -0.3(3) .
N2 C18 C19 N3 2.9(3) .
C17 C18 C19 N3 -178.1(2) .
N2 C18 C19 C20 -175.2(3) .
C17 C18 C19 C20 3.8(4) .
N3 C19 C20 C21 -0.9(4) .
C18 C19 C20 C21 177.0(3) .
C19 C20 C21 C22 0.4(5) .
C20 C21 C22 C23 0.2(5) .
C19 N3 C23 C22 -0.3(4) .
Ni1 N3 C23 C22 -176.8(2) .
C21 C22 C23 N3 -0.2(5) .
